data_7150992
loop_
_publ_author_name
'Aciro, Caroline'
'Claridge, Timothy D. W.'
'Davies, Stephen G.'
'Roberts, Paul M.'
'Russell, Angela J.'
'Thomson, James E.'

_publ_section_title
;
 Ammonium-directed dihydroxylation of 3-aminocyclohex-1-enes:
 development of a metal-free dihydroxylation protocol
;
_journal_issue 20
_journal_name_full 'Organic &amp; Biomolecular Chemistry'
_journal_page_first 3751
_journal_page_last 3761
_journal_paper_doi 10.1039/b808811j
_journal_volume 6
_journal_year 2008
_chemical_formula_moiety 'C17.50 H18 Cl6.67 N0.67 O4.67'
_chemical_formula_sum 'C17.5 H18 Cl6.67 N0.67 O4.67'
_chemical_formula_weight 548.69
_space_group_IT_number 15
_symmetry_cell_setting monoclinic
_symmetry_Int_Tables_number 15
_symmetry_space_group_name_Hall '-C 2yc'
_symmetry_space_group_name_H-M 'C 1 2/c 1'
_atom_sites_solution_hydrogens geom
_atom_sites_solution_primary direct
_audit_creation_date 08-01-31
_audit_creation_method CRYSTALS_ver_12.84
_cell_angle_alpha 90
_cell_angle_beta 106.7096(5)
_cell_angle_gamma 90
_cell_formula_units_Z 12
_cell_length_a 24.5125(2)
_cell_length_b 9.82110(10)
_cell_length_c 30.9595(4)
_cell_measurement_reflns_used 8099
_cell_measurement_temperature 150
_cell_measurement_theta_max 27
_cell_measurement_theta_min 5
_cell_volume 7138.47(13)
_computing_cell_refinement 'DENZO/SCALEPACK (Otwinowski & Minor, 1997)'
_computing_data_collection 'COLLECT (Nonius, 1997-2001).'
_computing_data_reduction 'DENZO/SCALEPACK (Otwinowski & Minor, 1997)'
_computing_molecular_graphics 'CAMERON (Watkin et al., 1996)'
_computing_publication_material 'CRYSTALS (Betteridge et al., 2003)'
_computing_structure_refinement 'CRYSTALS (Betteridge et al., 2003)'
_computing_structure_solution 'SIR92 (Altomare et al., 1994)'
_diffrn_ambient_temperature 150
_diffrn_measured_fraction_theta_full 0.982
_diffrn_measured_fraction_theta_max 0.977
_diffrn_measurement_device_type 'Nonius KappaCCD'
_diffrn_measurement_method \w
_diffrn_radiation_monochromator graphite
_diffrn_radiation_type 'Mo K\a'
_diffrn_radiation_wavelength 0.71073
_diffrn_reflns_av_R_equivalents 0.034
_diffrn_reflns_limit_h_max 31
_diffrn_reflns_limit_h_min -31
_diffrn_reflns_limit_k_max 12
_diffrn_reflns_limit_k_min -12
_diffrn_reflns_limit_l_max 40
_diffrn_reflns_limit_l_min -40
_diffrn_reflns_number 14748
_diffrn_reflns_theta_full 26.917
_diffrn_reflns_theta_max 27.466
_diffrn_reflns_theta_min 5.138
_diffrn_standards_number 0
_exptl_absorpt_coefficient_mu 0.823
_exptl_absorpt_correction_T_max 0.85
_exptl_absorpt_correction_T_min 0.85
_exptl_absorpt_correction_type multi-scan
_exptl_absorpt_process_details 'DENZO/SCALEPACK (Otwinowski & Minor, 1997)'
_exptl_crystal_colour colourless
_exptl_crystal_density_diffrn 1.532
_exptl_crystal_description plate
_exptl_crystal_F_000 3340
_exptl_crystal_size_max 0.30
_exptl_crystal_size_mid 0.20
_exptl_crystal_size_min 0.20
_refine_diff_density_max 2.00
_refine_diff_density_min -1.53
_refine_ls_extinction_method None
_refine_ls_goodness_of_fit_ref 1.0849
_refine_ls_hydrogen_treatment constr
_refine_ls_matrix_type full
_refine_ls_number_parameters 402
_refine_ls_number_reflns 5826
_refine_ls_number_restraints 0
_refine_ls_R_factor_all 0.1129
_refine_ls_R_factor_gt 0.0918
_refine_ls_shift/su_max 0.003363
_refine_ls_structure_factor_coef F
_refine_ls_weighting_details
;
Method= Quasi-Unit weights
W = 1.0 or 1./2F
;
_refine_ls_weighting_scheme calc
_refine_ls_wR_factor_all 0.1107
_refine_ls_wR_factor_gt 0.0951
_refine_ls_wR_factor_ref 0.0951
_reflns_limit_h_max 30
_reflns_limit_h_min -31
_reflns_limit_k_max 12
_reflns_limit_k_min 0
_reflns_limit_l_max 40
_reflns_limit_l_min 0
_reflns_number_gt 5826
_reflns_number_total 7984
_reflns_threshold_expression I>3.0\s(I)
_cod_data_source_file b808811j.txt
_cod_data_source_block CRYSTALS_cif
_cod_original_sg_symbol_H-M 'C 2/c'
_cod_original_formula_sum 'C17.50 H18 Cl6.67 N0.67 O4.67'
_cod_database_code 7150992

loop_
_symmetry_equiv_pos_as_xyz
x,y,z
-x,-y,-z
x+1/2,y+1/2,z
-x+1/2,-y+1/2,-z
-x,y,-z+1/2
x,-y,z+1/2
-x+1/2,y+1/2,-z+1/2
x+1/2,-y+1/2,z+1/2

loop_
_atom_site_label
_atom_site_type_symbol
_atom_site_fract_x
_atom_site_fract_y
_atom_site_fract_z
_atom_site_U_iso_or_equiv
_atom_site_occupancy
_atom_site_adp_type
_atom_site_refinement_flags_posn
_atom_site_refinement_flags_adp
_atom_site_refinement_flags_occupancy
_atom_site_disorder_assembly
_atom_site_disorder_group
_atom_site_attached_hydrogens
C1 C 0.4895(2) -0.1750(7) 0.94748(18) 0.0424 1.0000 Uani . . . . . .
Cl2 Cl 0.44306(7) -0.2354(2) 0.97711(6) 0.0671 1.0000 Uani . . . . . .
C3 C 0.5528(2) -0.1793(5) 0.97640(17) 0.0322 1.0000 Uani . . . . . .
O4 O 0.58655(15) -0.1100(4) 0.96126(11) 0.0367 1.0000 Uani . . . . . .
O5 O 0.56513(15) -0.2514(4) 1.01023(12) 0.0356 1.0000 Uani . . . . . .
Cl6 Cl 0.46949(6) -0.00493(17) 0.93059(5) 0.0517 1.0000 Uani . . . . . .
Cl7 Cl 0.48342(7) -0.27780(18) 0.89910(5) 0.0557 1.0000 Uani . . . . . .
C8 C 0.3356(3) -0.1472(6) 0.80758(19) 0.0464 1.0000 Uani . . . . . .
C9 C 0.3215(2) -0.1719(6) 0.85302(19) 0.0386 1.0000 Uani . . . . . .
O10 O 0.31925(15) -0.0541(3) 0.87296(11) 0.0318 1.0000 Uani . . . . . .
C11 C 0.2967(2) -0.0576(5) 0.91227(16) 0.0303 1.0000 Uani . . . . . .
C12 C 0.3217(2) 0.0684(5) 0.93942(15) 0.0276 1.0000 Uani . . . . . .
C13 C 0.2980(2) 0.1966(5) 0.91252(16) 0.0287 1.0000 Uani . . . . . .
N14 N 0.32552(17) 0.3229(4) 0.93801(13) 0.0279 1.0000 Uani . . . . . .
C15 C 0.2939(2) 0.3782(5) 0.97004(17) 0.0303 1.0000 Uani . . . . . .
C16 C 0.3262(2) 0.4868(5) 1.00141(17) 0.0299 1.0000 Uani . . . . . .
C17 C 0.3106(2) 0.6235(5) 0.99356(18) 0.0335 1.0000 Uani . . . . . .
C18 C 0.3390(2) 0.7235(5) 1.02294(19) 0.0393 1.0000 Uani . . . . . .
C19 C 0.3833(2) 0.6882(6) 1.0596(2) 0.0416 1.0000 Uani . . . . . .
C20 C 0.3987(2) 0.5525(6) 1.06859(19) 0.0416 1.0000 Uani . . . . . .
C21 C 0.3695(2) 0.4526(6) 1.03948(17) 0.0342 1.0000 Uani . . . . . .
C22 C 0.3341(2) 0.4349(5) 0.90700(17) 0.0339 1.0000 Uani . . . . . .
C23 C 0.3671(2) 0.3889(5) 0.87520(17) 0.0336 1.0000 Uani . . . . . .
C24 C 0.4247(2) 0.3604(6) 0.89024(18) 0.0406 1.0000 Uani . . . . . .
C25 C 0.4536(3) 0.3183(7) 0.8600(2) 0.0509 1.0000 Uani . . . . . .
C26 C 0.4258(3) 0.3055(7) 0.8147(2) 0.0494 1.0000 Uani . . . . . .
C27 C 0.3677(3) 0.3327(7) 0.79940(19) 0.0493 1.0000 Uani . . . . . .
C28 C 0.3391(3) 0.3737(7) 0.82972(18) 0.0450 1.0000 Uani . . . . . .
C29 C 0.2330(2) 0.2016(6) 0.89811(18) 0.0355 1.0000 Uani . . . . . .
C30 C 0.2097(2) 0.0742(6) 0.86965(19) 0.0416 1.0000 Uani . . . . . .
C31 C 0.2322(2) -0.0559(6) 0.89589(19) 0.0389 1.0000 Uani . . . . . .
O32 O 0.30636(14) 0.0630(4) 0.98055(11) 0.0319 1.0000 Uani . . . . . .
O33 O 0.31261(19) -0.2815(4) 0.86531(14) 0.0470 1.0000 Uani . . . . . .
Cl34 Cl 0.39094(8) -0.0357(2) 0.81312(5) 0.0603 1.0000 Uani . . . . . .
Cl35 Cl 0.35317(18) -0.3024(2) 0.78750(10) 0.1395 1.0000 Uani . . . . . .
Cl36 Cl 0.27317(9) -0.0764(5) 0.77140(6) 0.1389 1.0000 Uani . . . . . .
H111 H 0.3110 -0.1390 0.9303 0.0375 1.0000 Uiso R . . . . .
H121 H 0.3631 0.0680 0.9460 0.0339 1.0000 Uiso R . . . . .
H131 H 0.3111 0.1930 0.8855 0.0335 1.0000 Uiso R . . . . .
H151 H 0.2884 0.3016 0.9879 0.0365 1.0000 Uiso R . . . . .
H152 H 0.2574 0.4127 0.9525 0.0368 1.0000 Uiso R . . . . .
H171 H 0.2802 0.6475 0.9685 0.0409 1.0000 Uiso R . . . . .
H181 H 0.3271 0.8137 1.0174 0.0498 1.0000 Uiso R . . . . .
H191 H 0.4037 0.7565 1.0785 0.0505 1.0000 Uiso R . . . . .
H201 H 0.4281 0.5287 1.0934 0.0491 1.0000 Uiso R . . . . .
H211 H 0.3792 0.3611 1.0456 0.0418 1.0000 Uiso R . . . . .
H221 H 0.3548 0.5081 0.9254 0.0409 1.0000 Uiso R . . . . .
H222 H 0.2972 0.4670 0.8898 0.0408 1.0000 Uiso R . . . . .
H241 H 0.4433 0.3683 0.9209 0.0481 1.0000 Uiso R . . . . .
H251 H 0.4926 0.2993 0.8708 0.0630 1.0000 Uiso R . . . . .
H261 H 0.4461 0.2789 0.7949 0.0627 1.0000 Uiso R . . . . .
H271 H 0.3477 0.3235 0.7689 0.0581 1.0000 Uiso R . . . . .
H281 H 0.3002 0.3900 0.8194 0.0531 1.0000 Uiso R . . . . .
H291 H 0.2192 0.2026 0.9245 0.0411 1.0000 Uiso R . . . . .
H292 H 0.2202 0.2834 0.8807 0.0408 1.0000 Uiso R . . . . .
H301 H 0.1680 0.0733 0.8615 0.0468 1.0000 Uiso R . . . . .
H302 H 0.2214 0.0760 0.8425 0.0469 1.0000 Uiso R . . . . .
H311 H 0.2184 -0.0610 0.9222 0.0473 1.0000 Uiso R . . . . .
H312 H 0.2191 -0.1344 0.8769 0.0468 1.0000 Uiso R . . . . .
H141 H 0.3600 0.2982 0.9548 0.0420 1.0000 Uiso R . . . . .
H321 H 0.3361 0.0713 1.0007 0.0492 1.0000 Uiso R . . . . .
C37 C 0.1213(3) 0.5411(7) 0.8291(2) 0.0515 1.0000 Uani . . . . . .
C38 C 0.1243(2) 0.5097(6) 0.87831(18) 0.0388 1.0000 Uani . . . . . .
O39 O 0.16847(17) 0.5049(5) 0.90708(14) 0.0505 1.0000 Uani . . . . . .
O40 O 0.07369(16) 0.4890(5) 0.88269(12) 0.0476 1.0000 Uani . . . . . .
Cl41 Cl 0.18793(8) 0.5926(2) 0.82451(7) 0.0693 1.0000 Uani . . . . . .
Cl42 Cl 0.10547(13) 0.3838(3) 0.80009(7) 0.1066 1.0000 Uani . . . . . .
Cl43 Cl 0.07252(11) 0.6695(4) 0.80775(9) 0.1316 1.0000 Uani . . . . . .
Cl1 Cl 0.05028(14) 0.0371(3) 0.78752(14) 0.1419 1.0000 Uani . . . . . .
H402 H 0.0759 0.4605 0.9079 0.0701 1.0000 Uiso R . . . . .
C4 C 0.0000 0.116(2) 0.7500 0.2928 0.5000 Uani S T . . . .
H42 H 0.0191 0.1744 0.7332 0.3820 1.0000 Uiso . . . . . .

loop_
_atom_site_aniso_label
_atom_site_aniso_U_11
_atom_site_aniso_U_22
_atom_site_aniso_U_33
_atom_site_aniso_U_23
_atom_site_aniso_U_13
_atom_site_aniso_U_12
C1 0.035(3) 0.056(4) 0.034(3) 0.005(3) 0.006(2) 0.001(3)
Cl2 0.0351(8) 0.1039(15) 0.0631(10) 0.0179(10) 0.0156(7) -0.0069(9)
C3 0.030(2) 0.038(3) 0.031(3) -0.003(2) 0.012(2) 0.005(2)
O4 0.0313(18) 0.048(2) 0.0297(18) 0.0054(16) 0.0073(15) 0.0014(17)
O5 0.0334(19) 0.042(2) 0.0311(19) 0.0059(16) 0.0083(15) 0.0032(16)
Cl6 0.0402(7) 0.0577(9) 0.0533(9) 0.0022(7) 0.0075(6) 0.0197(7)
Cl7 0.0543(9) 0.0589(10) 0.0432(8) -0.0121(7) -0.0030(7) 0.0029(8)
C8 0.063(4) 0.046(3) 0.035(3) -0.009(3) 0.021(3) -0.014(3)
C9 0.045(3) 0.035(3) 0.040(3) -0.008(2) 0.019(2) -0.006(2)
O10 0.043(2) 0.0277(18) 0.0286(17) -0.0034(14) 0.0172(15) -0.0049(16)
C11 0.035(3) 0.029(3) 0.031(2) 0.000(2) 0.017(2) 0.000(2)
C12 0.026(2) 0.030(3) 0.027(2) 0.001(2) 0.0097(19) -0.001(2)
C13 0.031(2) 0.027(2) 0.027(2) -0.002(2) 0.0054(19) -0.001(2)
N14 0.028(2) 0.028(2) 0.029(2) 0.0004(17) 0.0098(16) 0.0005(17)
C15 0.030(2) 0.031(3) 0.032(2) -0.003(2) 0.012(2) 0.003(2)
C16 0.031(2) 0.030(3) 0.032(2) -0.002(2) 0.015(2) -0.002(2)
C17 0.035(3) 0.034(3) 0.035(3) 0.003(2) 0.014(2) 0.002(2)
C18 0.052(3) 0.025(3) 0.047(3) -0.003(2) 0.024(3) 0.001(2)
C19 0.039(3) 0.039(3) 0.049(3) -0.017(3) 0.016(3) -0.008(2)
C20 0.034(3) 0.047(3) 0.041(3) -0.007(3) 0.008(2) 0.006(3)
C21 0.034(3) 0.032(3) 0.037(3) -0.003(2) 0.011(2) 0.008(2)
C22 0.046(3) 0.026(3) 0.031(3) 0.005(2) 0.013(2) 0.003(2)
C23 0.044(3) 0.027(3) 0.030(2) 0.003(2) 0.011(2) -0.003(2)
C24 0.039(3) 0.051(3) 0.031(3) 0.000(2) 0.009(2) -0.011(3)
C25 0.040(3) 0.064(4) 0.052(4) -0.003(3) 0.019(3) -0.006(3)
C26 0.059(4) 0.053(4) 0.045(3) -0.005(3) 0.029(3) -0.005(3)
C27 0.054(4) 0.064(4) 0.027(3) -0.003(3) 0.008(3) 0.008(3)
C28 0.043(3) 0.062(4) 0.028(3) 0.004(3) 0.007(2) 0.010(3)
C29 0.030(3) 0.036(3) 0.038(3) -0.002(2) 0.004(2) 0.003(2)
C30 0.033(3) 0.046(3) 0.040(3) -0.008(3) 0.002(2) -0.001(2)
C31 0.036(3) 0.042(3) 0.040(3) -0.008(2) 0.013(2) -0.008(2)
O32 0.0328(18) 0.038(2) 0.0256(17) 0.0006(15) 0.0101(14) -0.0018(16)
O33 0.067(3) 0.030(2) 0.053(2) -0.0023(18) 0.033(2) -0.005(2)
Cl34 0.0645(10) 0.0786(12) 0.0449(8) -0.0037(8) 0.0271(8) -0.0254(9)
Cl35 0.292(4) 0.0573(13) 0.134(2) -0.0427(14) 0.165(3) -0.0476(19)
Cl36 0.0543(11) 0.320(5) 0.0333(9) 0.0315(17) -0.0013(8) 0.0014(19)
C37 0.054(4) 0.068(4) 0.036(3) -0.004(3) 0.017(3) -0.009(3)
C38 0.043(3) 0.035(3) 0.036(3) -0.004(2) 0.008(2) 0.006(2)
O39 0.039(2) 0.063(3) 0.045(2) -0.002(2) 0.0058(18) 0.012(2)
O40 0.039(2) 0.071(3) 0.0301(19) 0.012(2) 0.0062(16) -0.001(2)
Cl41 0.0663(11) 0.0708(12) 0.0840(13) 0.0095(10) 0.0424(10) 0.0008(9)
Cl42 0.152(2) 0.117(2) 0.0616(12) -0.0416(13) 0.0476(14) -0.0681(18)
Cl43 0.1041(18) 0.211(3) 0.0995(17) 0.108(2) 0.0614(15) 0.098(2)
Cl1 0.105(2) 0.103(2) 0.170(3) 0.001(2) -0.037(2) -0.0061(17)
C4 0.15(3) 0.020(11) 0.51(8) 0.0000 -0.23(4) 0.0000

loop_
_atom_type_symbol
_atom_type_scat_dispersion_real
_atom_type_scat_dispersion_imag
_atom_type_scat_Cromer_Mann_a1
_atom_type_scat_Cromer_Mann_b1
_atom_type_scat_Cromer_Mann_a2
_atom_type_scat_Cromer_Mann_b2
_atom_type_scat_Cromer_Mann_a3
_atom_type_scat_Cromer_Mann_b3
_atom_type_scat_Cromer_Mann_a4
_atom_type_scat_Cromer_Mann_b4
_atom_type_scat_Cromer_Mann_c
_atom_type_scat_source
C 0.0033 0.0016 2.3100 20.8439 1.0200 10.2075 1.5886 0.5687 0.8650 51.6512 0.2156 'International Tables Vol C 4.2.6.8 and 6.1.1.4'
H 0.0000 0.0000 0.4930 10.5109 0.3229 26.1257 0.1402 3.1424 0.0408 57.7998 0.0030 'International Tables Vol C 4.2.6.8 and 6.1.1.4'
Cl 0.1484 0.1585 11.4604 0.0104 7.1964 1.1662 6.2556 18.5194 1.6455 47.7784 -9.5574 'International Tables Vol C 4.2.6.8 and 6.1.1.4'
N 0.0061 0.0033 12.2126 0.0057 3.1322 9.8933 2.0125 28.9975 1.1663 0.5826 -11.5290 'International Tables Vol C 4.2.6.8 and 6.1.1.4'
O 0.0106 0.0060 3.0485 13.2771 2.2868 5.7011 1.5463 0.3239 0.8670 32.9089 0.2508 'International Tables Vol C 4.2.6.8 and 6.1.1.4'

loop_
_geom_angle_atom_site_label_1
_geom_angle_site_symmetry_1
_geom_angle_atom_site_label_2
_geom_angle_site_symmetry_2
_geom_angle_atom_site_label_3
_geom_angle_site_symmetry_3
_geom_angle
_geom_angle_publ_flag
Cl2 . C1 . C3 . 112.3(4) yes
Cl2 . C1 . Cl6 . 107.8(3) yes
C3 . C1 . Cl6 . 109.9(4) yes
Cl2 . C1 . Cl7 . 109.8(3) yes
C3 . C1 . Cl7 . 107.3(4) yes
Cl6 . C1 . Cl7 . 109.7(3) yes
C1 . C3 . O4 . 115.1(4) yes
C1 . C3 . O5 . 117.9(5) yes
O4 . C3 . O5 . 126.9(5) yes
C9 . C8 . Cl34 . 112.5(4) yes
C9 . C8 . Cl35 . 109.1(4) yes
Cl34 . C8 . Cl35 . 108.9(4) yes
C9 . C8 . Cl36 . 105.0(4) yes
Cl34 . C8 . Cl36 . 109.2(4) yes
Cl35 . C8 . Cl36 . 112.2(4) yes
C8 . C9 . O10 . 109.6(5) yes
C8 . C9 . O33 . 122.7(5) yes
O10 . C9 . O33 . 127.6(5) yes
C9 . O10 . C11 . 116.3(4) yes
O10 . C11 . C12 . 104.4(4) yes
O10 . C11 . C31 . 109.1(4) yes
C12 . C11 . C31 . 113.1(4) yes
O10 . C11 . H111 . 109.3 no
C12 . C11 . H111 . 109.1 no
C31 . C11 . H111 . 111.6 no
C11 . C12 . C13 . 109.8(4) yes
C11 . C12 . O32 . 107.1(4) yes
C13 . C12 . O32 . 111.1(4) yes
C11 . C12 . H121 . 110.0 no
C13 . C12 . H121 . 109.1 no
O32 . C12 . H121 . 109.7 no
C12 . C13 . N14 . 110.3(4) yes
C12 . C13 . C29 . 112.8(4) yes
N14 . C13 . C29 . 113.3(4) yes
C12 . C13 . H131 . 105.5 no
N14 . C13 . H131 . 105.4 no
C29 . C13 . H131 . 108.9 no
C13 . N14 . C15 . 113.3(4) yes
C13 . N14 . C22 . 112.7(4) yes
C15 . N14 . C22 . 110.1(4) yes
C13 . N14 . H141 . 106.7 no
C15 . N14 . H141 . 107.0 no
C22 . N14 . H141 . 106.6 no
N14 . C15 . C16 . 113.6(4) yes
N14 . C15 . H151 . 106.0 no
C16 . C15 . H151 . 108.5 no
N14 . C15 . H152 . 108.7 no
C16 . C15 . H152 . 110.2 no
H151 . C15 . H152 . 109.7 no
C15 . C16 . C17 . 120.1(5) yes
C15 . C16 . C21 . 120.7(5) yes
C17 . C16 . C21 . 119.1(5) yes
C16 . C17 . C18 . 120.4(5) yes
C16 . C17 . H171 . 119.9 no
C18 . C17 . H171 . 119.7 no
C17 . C18 . C19 . 119.6(5) yes
C17 . C18 . H181 . 118.7 no
C19 . C18 . H181 . 121.7 no
C18 . C19 . C20 . 120.9(5) yes
C18 . C19 . H191 . 119.4 no
C20 . C19 . H191 . 119.7 no
C19 . C20 . C21 . 119.2(5) yes
C19 . C20 . H201 . 121.0 no
C21 . C20 . H201 . 119.8 no
C20 . C21 . C16 . 120.6(5) yes
C20 . C21 . H211 . 119.7 no
C16 . C21 . H211 . 119.7 no
N14 . C22 . C23 . 113.2(4) yes
N14 . C22 . H221 . 108.2 no
C23 . C22 . H221 . 108.5 no
N14 . C22 . H222 . 107.9 no
C23 . C22 . H222 . 109.5 no
H221 . C22 . H222 . 109.5 no
C22 . C23 . C24 . 121.8(5) yes
C22 . C23 . C28 . 119.5(5) yes
C24 . C23 . C28 . 118.7(5) yes
C23 . C24 . C25 . 120.2(5) yes
C23 . C24 . H241 . 118.8 no
C25 . C24 . H241 . 121.0 no
C24 . C25 . C26 . 120.8(6) yes
C24 . C25 . H251 . 119.2 no
C26 . C25 . H251 . 120.0 no
C25 . C26 . C27 . 119.3(5) yes
C25 . C26 . H261 . 119.5 no
C27 . C26 . H261 . 121.2 no
C26 . C27 . C28 . 119.5(5) yes
C26 . C27 . H271 . 121.0 no
C28 . C27 . H271 . 119.5 no
C23 . C28 . C27 . 121.4(5) yes
C23 . C28 . H281 . 119.5 no
C27 . C28 . H281 . 119.1 no
C13 . C29 . C30 . 108.9(4) yes
C13 . C29 . H291 . 110.0 no
C30 . C29 . H291 . 109.1 no
C13 . C29 . H292 . 109.4 no
C30 . C29 . H292 . 110.4 no
H291 . C29 . H292 . 109.0 no
C29 . C30 . C31 . 110.9(4) yes
C29 . C30 . H301 . 110.0 no
C31 . C30 . H301 . 108.5 no
C29 . C30 . H302 . 109.3 no
C31 . C30 . H302 . 109.1 no
H301 . C30 . H302 . 109.0 no
C30 . C31 . C11 . 111.6(4) yes
C30 . C31 . H311 . 109.4 no
C11 . C31 . H311 . 107.4 no
C30 . C31 . H312 . 109.8 no
C11 . C31 . H312 . 109.1 no
H311 . C31 . H312 . 109.6 no
C12 . O32 . H321 . 105.7 no
C38 . C37 . Cl41 . 111.0(4) yes
C38 . C37 . Cl42 . 105.6(4) yes
Cl41 . C37 . Cl42 . 106.4(4) yes
C38 . C37 . Cl43 . 110.8(4) yes
Cl41 . C37 . Cl43 . 108.4(4) yes
Cl42 . C37 . Cl43 . 114.5(4) yes
C37 . C38 . O39 . 121.6(5) yes
C37 . C38 . O40 . 111.1(5) yes
O39 . C38 . O40 . 127.3(5) yes
C38 . O40 . H402 . 110.6 no
H42 5_556 C4 . Cl1 . 106.2 no
H42 5_556 C4 . Cl1 5_556 106.2 no
Cl1 . C4 . Cl1 5_556 123.2(15) yes
H42 5_556 C4 . H42 . 108.0 no
Cl1 . C4 . H42 . 106.2 no
Cl1 5_556 C4 . H42 . 106.2 no

loop_
_geom_bond_atom_site_label_1
_geom_bond_site_symmetry_1
_geom_bond_atom_site_label_2
_geom_bond_site_symmetry_2
_geom_bond_distance
_geom_bond_publ_flag
C1 . Cl2 . 1.757(6) yes
C1 . C3 . 1.553(7) yes
C1 . Cl6 . 1.777(6) yes
C1 . Cl7 . 1.777(6) yes
C3 . O4 . 1.261(6) yes
C3 . O5 . 1.228(6) yes
C8 . C9 . 1.560(8) yes
C8 . Cl34 . 1.714(6) yes
C8 . Cl35 . 1.746(7) yes
C8 . Cl36 . 1.759(7) yes
C9 . O10 . 1.320(6) yes
C9 . O33 . 1.184(6) yes
O10 . C11 . 1.475(5) yes
C11 . C12 . 1.522(7) yes
C11 . C31 . 1.516(7) yes
C11 . H111 . 0.980 no
C12 . C13 . 1.529(7) yes
C12 . O32 . 1.429(5) yes
C12 . H121 . 0.977 no
C13 . N14 . 1.520(6) yes
C13 . C29 . 1.526(7) yes
C13 . H131 . 0.979 no
N14 . C15 . 1.524(6) yes
N14 . C22 . 1.514(6) yes
N14 . H141 . 0.890 no
C15 . C16 . 1.506(7) yes
C15 . H151 . 0.966 no
C15 . H152 . 0.965 no
C16 . C17 . 1.398(7) yes
C16 . C21 . 1.382(7) yes
C17 . C18 . 1.383(7) yes
C17 . H171 . 0.937 no
C18 . C19 . 1.369(8) yes
C18 . H181 . 0.933 no
C19 . C20 . 1.391(8) yes
C19 . H191 . 0.935 no
C20 . C21 . 1.385(8) yes
C20 . H201 . 0.919 no
C21 . H211 . 0.935 no
C22 . C23 . 1.512(7) yes
C22 . H221 . 0.965 no
C22 . H222 . 0.962 no
C23 . C24 . 1.381(8) yes
C23 . C28 . 1.386(7) yes
C24 . C25 . 1.390(8) yes
C24 . H241 . 0.930 no
C25 . C26 . 1.378(9) yes
C25 . H251 . 0.936 no
C26 . C27 . 1.391(9) yes
C26 . H261 . 0.933 no
C27 . C28 . 1.383(8) yes
C27 . H271 . 0.935 no
C28 . H281 . 0.929 no
C29 . C30 . 1.542(7) yes
C29 . H291 . 0.970 no
C29 . H292 . 0.967 no
C30 . C31 . 1.529(8) yes
C30 . H301 . 0.980 no
C30 . H302 . 0.963 no
C31 . H311 . 0.967 no
C31 . H312 . 0.967 no
O32 . H321 . 0.816 no
C37 . C38 . 1.535(8) yes
C37 . Cl41 . 1.755(6) yes
C37 . Cl42 . 1.773(7) yes
C37 . Cl43 . 1.733(7) yes
C38 . O39 . 1.189(6) yes
C38 . O40 . 1.302(7) yes
O40 . H402 . 0.818 no
Cl1 . C4 . 1.625(11) yes
C4 . H42 5_556 0.980 no
C4 . H42 . 0.980 no

loop_
_geom_hbond_atom_site_label_D
_geom_hbond_site_symmetry_D
_geom_hbond_atom_site_label_H
_geom_hbond_site_symmetry_H
_geom_hbond_atom_site_label_A
_geom_hbond_site_symmetry_A
_geom_hbond_angle_DHA
_geom_hbond_distance_DH
_geom_hbond_distance_HA
_geom_hbond_distance_DA
_geom_hbond_publ_flag
N14 . H141 . O5 2_657 178 0.89 1.90 2.788(2) yes
O32 . H321 . O4 2_657 167 0.82 1.96 2.762(2) yes
O40 . H402 . O4 3_455 174 0.82 1.74 2.554(2) yes
